data_9002701
loop_
_publ_author_name
'Burns, P. C.'
'Li, Y.'

_publ_section_title
;
 The structures of becquerelite and Sr-exchanged becquerelite
 put occ in tables
 Sample: Sr-exchanged becquerelite
;
_journal_name_full 'American Mineralogist'
_journal_page_first 550
_journal_page_last 557
_journal_volume 87
_journal_year 2002
_chemical_formula_structural Ca(UO2)6O4(OH)6*8(H2O)
_chemical_formula_sum 'H9 O14 Sr1.27 U3'
_chemical_name_mineral Becquerelite
_space_group_IT_number 143
_symmetry_space_group_name_Hall 'P 3'
_symmetry_space_group_name_H-M 'P 3'
_cell_angle_alpha 90
_cell_angle_beta 90
_cell_angle_gamma 120
_cell_formula_units_Z 1
_cell_length_a 7.020
_cell_length_b 7.020
_cell_length_c 6.992
_cell_volume 298.405
_database_code_amcsd 0002790
_exptl_crystal_density_diffrn 5.890
_cod_original_formula_sum 'U3 Sr1.27 O14 H9'
_cod_database_code 9002701

loop_
_space_group_symop_operation_xyz
x,y,z
-y,x-y,z
-x+y,-x,z

loop_
_atom_site_aniso_label
_atom_site_aniso_U_11
_atom_site_aniso_U_22
_atom_site_aniso_U_33
_atom_site_aniso_U_12
_atom_site_aniso_U_13
_atom_site_aniso_U_23
U1 0.01760 0.01210 0.02750 -0.00320 0.00000 0.00000
Sr1 0.02000 0.02000 0.07670 0.01000 0.00000 0.00000
Sr2 0.04350 0.04350 0.03150 0.02170 0.00000 0.00000

loop_
_atom_site_label
_atom_site_fract_x
_atom_site_fract_y
_atom_site_fract_z
_atom_site_occupancy
_atom_site_U_iso_or_equiv
_atom_site_type_symbol
_atom_site_attached_hydrogens
U1 0.95640 0.66050 0.36500 1.00000 0.02380 U 0
Sr1 0.66667 0.33333 -0.13700 0.61000 0.03890 Sr 0
Sr2 0.00000 0.00000 0.86600 0.66000 0.03950 Sr 0
O1 0.98100 0.69300 0.11700 1.00000 0.07610 O 0
O2 0.94900 0.68900 0.63000 1.00000 0.04740 O 0
O-H3 0.31900 0.91400 0.32000 1.00000 0.03300 O 1
O4 0.66667 0.33333 0.31400 1.00000 0.01960 O 0
O5 0.00000 0.00000 0.31400 1.00000 0.00610 O 0
Wat6 0.33400 0.92100 0.89200 1.00000 0.03810 O 2

loop_
_cod_changelog_entry_id
_cod_changelog_entry_author
_cod_changelog_entry_date
_cod_changelog_entry_text
1
;cod-tools version 3.8.0
Id: cif_guess_AMCSD_atom_types 9574 2023-05-10 09:00:05Z saulius
;
2023-05-10T18:48:08+03:00
;Derived atom types and hydrogen counts
from atom names that follow the AMCSD naming convention
(Wat == water, O-H == hydroxyl).
;

loop_
_cod_related_entry_id
_cod_related_entry_database
_cod_related_entry_code
1 AMCSD 0002790
